data_7105829
loop_
_publ_author_name
'Daiki Kuzuhara'
'Hiroko Yamada'
'ZhaoLi Xue'
'Tetsuo Okujima'
'Shigeki Mori'
'Zhen Shen'
'Hidemitsu Uno'

_publ_section_title
;
 New synthesis of meso-free-[14]triphyrin(2.1.1) by McMurry coupling and
 its derivatization to Mn(I) and Re(I) complexes
;
_journal_name_full Chem.Commun.
_journal_page_first 722
_journal_paper_doi 10.1039/c0cc04286b
_journal_volume 47
_journal_year 2011
_chemical_formula_moiety 'C33 H38 Mn N3 O3 '
_chemical_formula_sum 'C33 H38 Mn N3 O3'
_chemical_formula_weight 579.62
_space_group_IT_number 14
_symmetry_cell_setting monoclinic
_symmetry_Int_Tables_number 14
_symmetry_space_group_name_Hall '-P 2ybc'
_symmetry_space_group_name_H-M 'P 1 21/c 1'
_atom_sites_solution_hydrogens geom
_atom_sites_solution_primary direct
_atom_sites_solution_secondary difmap
_cell_angle_alpha 90.00
_cell_angle_beta 99.781(3)
_cell_angle_gamma 90.00
_cell_formula_units_Z 4
_cell_length_a 10.844(2)
_cell_length_b 15.867(3)
_cell_length_c 17.615(4)
_cell_measurement_reflns_used 8824
_cell_measurement_temperature 100(2)
_cell_measurement_theta_max 31.1
_cell_measurement_theta_min 2.3
_cell_volume 2986.8(10)
_computing_cell_refinement CrystalClear
_computing_data_collection CrystalClear
_computing_data_reduction CrystalStructure
_computing_publication_material 'CrystalStructure 3.8.2'
_computing_structure_refinement SHELXL97
_computing_structure_solution SIR2004
_diffrn_ambient_temperature 100(2)
_diffrn_detector_area_resol_mean 7.31
_diffrn_measured_fraction_theta_full 0.999
_diffrn_measured_fraction_theta_max 0.999
_diffrn_measurement_device_type 'Rigaku Saturn'
_diffrn_measurement_method \w
_diffrn_radiation_monochromator graphite
_diffrn_radiation_source 'VariMax 50 kV 24 mA Rotating anode'
_diffrn_radiation_type MoK\a
_diffrn_radiation_wavelength 0.71075
_diffrn_reflns_av_R_equivalents 0.0657
_diffrn_reflns_av_sigmaI/netI 0.0370
_diffrn_reflns_limit_h_max 14
_diffrn_reflns_limit_h_min -14
_diffrn_reflns_limit_k_max 20
_diffrn_reflns_limit_k_min -20
_diffrn_reflns_limit_l_max 22
_diffrn_reflns_limit_l_min -22
_diffrn_reflns_number 48856
_diffrn_reflns_theta_full 27.48
_diffrn_reflns_theta_max 27.48
_diffrn_reflns_theta_min 1.74
_exptl_absorpt_coefficient_mu 0.479
_exptl_absorpt_correction_T_max 0.953
_exptl_absorpt_correction_T_min 0.847
_exptl_absorpt_correction_type multi-scan
_exptl_absorpt_process_details 'Jacobson, R. (1998) Private communication'
_exptl_crystal_colour green
_exptl_crystal_density_diffrn 1.289
_exptl_crystal_density_method 'not measured'
_exptl_crystal_description prism
_exptl_crystal_F_000 1224
_exptl_crystal_size_max 0.12
_exptl_crystal_size_mid 0.10
_exptl_crystal_size_min 0.10
_refine_diff_density_max 0.360
_refine_diff_density_min -0.456
_refine_diff_density_rms 0.062
_refine_ls_extinction_method none
_refine_ls_goodness_of_fit_ref 1.111
_refine_ls_hydrogen_treatment constr
_refine_ls_matrix_type full
_refine_ls_number_parameters 389
_refine_ls_number_reflns 6835
_refine_ls_number_restraints 128
_refine_ls_restrained_S_all 1.101
_refine_ls_R_factor_all 0.0531
_refine_ls_R_factor_gt 0.0485
_refine_ls_shift/su_max 0.000
_refine_ls_shift/su_mean 0.000
_refine_ls_structure_factor_coef Fsqd
_refine_ls_weighting_details 'calc w=1/[\s^2^(Fo^2^)+(0.0447P)^2^+2.0940P] where P=(Fo^2^+2Fc^2^)/3'
_refine_ls_weighting_scheme calc
_refine_ls_wR_factor_gt 0.1069
_refine_ls_wR_factor_ref 0.1096
_reflns_number_gt 6371
_reflns_number_total 6835
_reflns_threshold_expression >2sigma(I)
_cod_data_source_file C0CC04286B.TXT
_cod_data_source_block '__kuzuhara'
_cod_original_cell_volume 2986.8(11)
_cod_original_formula_sum 'C33 H38 Mn N3 O3 '
_cod_database_code 7105829

loop_
_symmetry_equiv_pos_as_xyz
'x, y, z'
'-x, y+1/2, -z+1/2'
'-x, -y, -z'
'x, -y-1/2, z-1/2'

loop_
_atom_site_label
_atom_site_type_symbol
_atom_site_fract_x
_atom_site_fract_y
_atom_site_fract_z
_atom_site_U_iso_or_equiv
_atom_site_adp_type
_atom_site_occupancy
_atom_site_symmetry_multiplicity
_atom_site_calc_flag
_atom_site_refinement_flags
_atom_site_disorder_assembly
_atom_site_disorder_group
Mn1 Mn 0.35190(3) 0.646721(17) 0.679461(15) 0.01311(9) Uani 1 1 d . . .
O1 O 0.18604(14) 0.54009(9) 0.75702(9) 0.0260(3) Uani 1 1 d . . .
O2 O 0.11863(14) 0.72592(11) 0.59824(9) 0.0340(4) Uani 1 1 d . . .
O3 O 0.33999(15) 0.76636(9) 0.80616(8) 0.0270(3) Uani 1 1 d . . .
N1 N 0.36936(14) 0.57059(9) 0.59102(8) 0.0146(3) Uani 1 1 d . . .
N2 N 0.46626(14) 0.71668(9) 0.62894(8) 0.0137(3) Uani 1 1 d . A .
N3 N 0.51489(14) 0.59618(9) 0.72909(8) 0.0142(3) Uani 1 1 d . A .
C1 C 0.35718(17) 0.48584(11) 0.58833(10) 0.0155(4) Uani 1 1 d . . .
C2 C 0.31562(18) 0.45947(12) 0.50853(11) 0.0177(4) Uani 1 1 d . A .
C3 C 0.31208(17) 0.53014(12) 0.46427(10) 0.0165(4) Uani 1 1 d D . .
C4 C 0.34973(17) 0.60028(11) 0.51669(10) 0.0148(4) Uani 1 1 d . A .
C5 C 0.38041(17) 0.68262(11) 0.49845(10) 0.0154(4) Uani 1 1 d . . .
H5 H 0.3543 0.7025 0.4474 0.019 Uiso 1 1 calc R A .
C6 C 0.44862(17) 0.73709(11) 0.55320(10) 0.0150(4) Uani 1 1 d . A .
C7 C 0.53623(17) 0.80446(11) 0.54166(10) 0.0162(4) Uani 1 1 d . . .
C8 C 0.61212(17) 0.81671(11) 0.61146(11) 0.0162(4) Uani 1 1 d . A .
C9 C 0.57020(17) 0.75693(11) 0.66501(10) 0.0148(3) Uani 1 1 d . . .
C10 C 0.63572(17) 0.72558(11) 0.73519(10) 0.0155(4) Uani 1 1 d . A .
H10 H 0.6969 0.7603 0.7650 0.019 Uiso 1 1 calc R . .
C11 C 0.61396(17) 0.64500(11) 0.76263(10) 0.0149(4) Uani 1 1 d . . .
C12 C 0.69825(17) 0.59397(12) 0.81732(10) 0.0169(4) Uani 1 1 d . A .
C13 C 0.65163(17) 0.51363(12) 0.81112(10) 0.0171(4) Uani 1 1 d . . .
C14 C 0.53749(17) 0.51601(11) 0.75348(10) 0.0150(4) Uani 1 1 d . A .
C15 C 0.47041(17) 0.44470(12) 0.72245(10) 0.0167(4) Uani 1 1 d . . .
H15 H 0.4795 0.3969 0.7554 0.020 Uiso 1 1 calc R A .
C16 C 0.39284(17) 0.43165(12) 0.65182(11) 0.0177(4) Uani 1 1 d . A .
H16 H 0.3579 0.3767 0.6453 0.021 Uiso 1 1 calc R . .
C17 C 0.2852(2) 0.37130(12) 0.48154(12) 0.0236(4) Uani 1 1 d . . .
H17A H 0.1956 0.3609 0.4793 0.035 Uiso 1 1 calc R A .
H17B H 0.3333 0.3315 0.5175 0.035 Uiso 1 1 calc R . .
H17C H 0.3069 0.3637 0.4302 0.035 Uiso 1 1 calc R . .
C18 C 0.27442(19) 0.53548(13) 0.37863(11) 0.0213(4) Uani 0.799(5) 1 d PDU A 1
H18A H 0.3081 0.4861 0.3546 0.026 Uiso 0.799(5) 1 calc PR A 1
H18B H 0.3115 0.5868 0.3597 0.026 Uiso 0.799(5) 1 calc PR A 1
C19 C 0.1307(2) 0.53825(19) 0.35385(14) 0.0215(6) Uani 0.799(5) 1 d PDU A 1
H19A H 0.1101 0.5351 0.2970 0.026 Uiso 0.799(5) 1 calc PR A 1
H19B H 0.0934 0.4885 0.3752 0.026 Uiso 0.799(5) 1 calc PR A 1
C20 C 0.0738(2) 0.61780(17) 0.38117(17) 0.0273(7) Uani 0.799(5) 1 d PDU A 1
H20A H 0.1123 0.6675 0.3605 0.033 Uiso 0.799(5) 1 calc PR A 1
H20B H 0.0937 0.6205 0.4381 0.033 Uiso 0.799(5) 1 calc PR A 1
C21 C -0.0680(4) 0.6221(3) 0.3562(4) 0.0376(11) Uani 0.799(5) 1 d PDU A 1
H21A H -0.0884 0.6204 0.2999 0.056 Uiso 0.799(5) 1 calc PR A 1
H21B H -0.0995 0.6747 0.3750 0.056 Uiso 0.799(5) 1 calc PR A 1
H21C H -0.1070 0.5740 0.3778 0.056 Uiso 0.799(5) 1 calc PR A 1
C18A C 0.27442(19) 0.53548(13) 0.37863(11) 0.0213(4) Uani 0.201(5) 1 d PD A 2
H18C H 0.2578 0.4782 0.3570 0.026 Uiso 0.201(5) 1 calc PR A 2
H18D H 0.3434 0.5604 0.3558 0.026 Uiso 0.201(5) 1 calc PR A 2
C19A C 0.1525(9) 0.5918(8) 0.3574(6) 0.027(3) Uani 0.201(5) 1 d PDU A 2
H19C H 0.1644 0.6469 0.3840 0.032 Uiso 0.201(5) 1 calc PR A 2
H19D H 0.1337 0.6019 0.3011 0.032 Uiso 0.201(5) 1 calc PR A 2
C20A C 0.0460(10) 0.5428(7) 0.3838(7) 0.033(3) Uani 0.201(5) 1 d PDU A 2
H20C H 0.0285 0.4911 0.3524 0.040 Uiso 0.201(5) 1 calc PR A 2
H20D H 0.0714 0.5258 0.4382 0.040 Uiso 0.201(5) 1 calc PR A 2
C21A C -0.0724(18) 0.5966(16) 0.3758(18) 0.053(6) Uani 0.201(5) 1 d PDU A 2
H21D H -0.0516 0.6522 0.3987 0.079 Uiso 0.201(5) 1 calc PR A 2
H21E H -0.1337 0.5689 0.4024 0.079 Uiso 0.201(5) 1 calc PR A 2
H21F H -0.1079 0.6031 0.3211 0.079 Uiso 0.201(5) 1 calc PR A 2
C22 C 0.54343(18) 0.84627(12) 0.46626(11) 0.0185(4) Uani 1 1 d . A .
H22A H 0.5522 0.8024 0.4276 0.022 Uiso 1 1 calc R . .
H22B H 0.6192 0.8822 0.4724 0.022 Uiso 1 1 calc R . .
C23 C 0.42894(19) 0.90042(13) 0.43622(12) 0.0240(4) Uani 1 1 d . . .
H23A H 0.3540 0.8648 0.4274 0.036 Uiso 1 1 calc R A .
H23B H 0.4400 0.9273 0.3877 0.036 Uiso 1 1 calc R . .
H23C H 0.4193 0.9439 0.4743 0.036 Uiso 1 1 calc R . .
C24 C 0.72483(18) 0.87224(12) 0.63028(11) 0.0204(4) Uani 1 1 d . . .
H24A H 0.7338 0.8899 0.6848 0.025 Uiso 1 1 calc R A .
H24B H 0.7116 0.9236 0.5980 0.025 Uiso 1 1 calc R . .
C25 C 0.8461(2) 0.82946(15) 0.61738(14) 0.0305(5) Uani 1 1 d . A .
H25A H 0.8596 0.7782 0.6488 0.046 Uiso 1 1 calc R . .
H25B H 0.9166 0.8681 0.6323 0.046 Uiso 1 1 calc R . .
H25C H 0.8399 0.8147 0.5628 0.046 Uiso 1 1 calc R . .
C26 C 0.81466(18) 0.62481(13) 0.86789(11) 0.0200(4) Uani 1 1 d . . .
H26A H 0.8300 0.5895 0.9149 0.024 Uiso 1 1 calc R A .
H26B H 0.8001 0.6832 0.8841 0.024 Uiso 1 1 calc R . .
C27 C 0.93258(19) 0.62390(15) 0.83093(12) 0.0254(4) Uani 1 1 d . A .
H27A H 0.9456 0.5663 0.8123 0.031 Uiso 1 1 calc R . .
H27B H 0.9202 0.6621 0.7858 0.031 Uiso 1 1 calc R . .
C28 C 1.0493(2) 0.65120(14) 0.88653(13) 0.0277(5) Uani 1 1 d . . .
H28A H 1.1186 0.6592 0.8572 0.033 Uiso 1 1 calc R A .
H28B H 1.0327 0.7063 0.9092 0.033 Uiso 1 1 calc R . .
C29 C 1.0904(2) 0.5893(2) 0.95094(16) 0.0503(8) Uani 1 1 d . A .
H29A H 1.0236 0.5826 0.9816 0.075 Uiso 1 1 calc R . .
H29B H 1.1660 0.6105 0.9839 0.075 Uiso 1 1 calc R . .
H29C H 1.1083 0.5347 0.9291 0.075 Uiso 1 1 calc R . .
C30 C 0.7081(2) 0.43530(13) 0.84993(12) 0.0242(4) Uani 1 1 d . A .
H30A H 0.7356 0.3982 0.8116 0.036 Uiso 1 1 calc R . .
H30B H 0.6456 0.4061 0.8744 0.036 Uiso 1 1 calc R . .
H30C H 0.7801 0.4504 0.8891 0.036 Uiso 1 1 calc R . .
C31 C 0.25348(18) 0.57772(12) 0.72589(11) 0.0181(4) Uani 1 1 d . . .
C32 C 0.20977(19) 0.69506(12) 0.62784(11) 0.0200(4) Uani 1 1 d . . .
C33 C 0.34752(17) 0.71957(12) 0.75702(10) 0.0171(4) Uani 1 1 d . . .

loop_
_atom_site_aniso_label
_atom_site_aniso_U_11
_atom_site_aniso_U_22
_atom_site_aniso_U_33
_atom_site_aniso_U_23
_atom_site_aniso_U_13
_atom_site_aniso_U_12
Mn1 0.01539(15) 0.01244(14) 0.01154(14) -0.00068(10) 0.00240(10) 0.00129(10)
O1 0.0273(8) 0.0218(7) 0.0316(8) 0.0034(6) 0.0129(6) -0.0015(6)
O2 0.0249(8) 0.0428(10) 0.0326(9) 0.0053(7) -0.0005(7) 0.0143(7)
O3 0.0402(9) 0.0225(7) 0.0195(7) -0.0068(6) 0.0089(6) 0.0014(6)
N1 0.0171(8) 0.0136(7) 0.0126(7) -0.0001(6) 0.0008(6) 0.0017(6)
N2 0.0171(7) 0.0128(7) 0.0112(7) -0.0006(6) 0.0021(6) 0.0016(6)
N3 0.0178(8) 0.0132(7) 0.0118(7) -0.0002(6) 0.0029(6) 0.0015(6)
C1 0.0155(9) 0.0143(8) 0.0165(9) -0.0021(7) 0.0022(7) 0.0004(7)
C2 0.0181(9) 0.0160(9) 0.0185(9) -0.0049(7) 0.0014(7) 0.0023(7)
C3 0.0144(9) 0.0199(9) 0.0151(9) -0.0047(7) 0.0024(7) 0.0011(7)
C4 0.0154(9) 0.0164(9) 0.0125(8) -0.0018(7) 0.0024(7) 0.0035(7)
C5 0.0164(9) 0.0172(9) 0.0124(8) 0.0009(7) 0.0015(7) 0.0026(7)
C6 0.0177(9) 0.0137(8) 0.0141(8) 0.0015(7) 0.0038(7) 0.0042(7)
C7 0.0187(9) 0.0136(8) 0.0174(9) 0.0005(7) 0.0061(7) 0.0038(7)
C8 0.0180(9) 0.0130(8) 0.0181(9) -0.0014(7) 0.0046(7) 0.0021(7)
C9 0.0173(9) 0.0135(8) 0.0141(8) -0.0022(7) 0.0046(7) 0.0001(7)
C10 0.0181(9) 0.0150(9) 0.0133(8) -0.0040(7) 0.0024(7) -0.0012(7)
C11 0.0166(9) 0.0175(9) 0.0106(8) -0.0018(7) 0.0024(7) 0.0010(7)
C12 0.0180(9) 0.0216(9) 0.0116(8) 0.0012(7) 0.0039(7) 0.0030(7)
C13 0.0179(9) 0.0204(9) 0.0128(8) 0.0021(7) 0.0022(7) 0.0016(7)
C14 0.0165(9) 0.0163(9) 0.0126(8) 0.0014(7) 0.0036(7) 0.0030(7)
C15 0.0195(9) 0.0146(9) 0.0170(9) 0.0042(7) 0.0055(7) 0.0028(7)
C16 0.0184(9) 0.0140(9) 0.0209(9) -0.0015(7) 0.0037(7) 0.0000(7)
C17 0.0281(11) 0.0182(9) 0.0227(10) -0.0067(8) -0.0009(8) 0.0012(8)
C18 0.0222(10) 0.0286(11) 0.0131(9) -0.0033(7) 0.0028(7) 0.0018(8)
C19 0.0218(13) 0.0233(15) 0.0177(12) -0.0034(10) -0.0016(10) -0.0018(10)
C20 0.0204(14) 0.0257(14) 0.0338(15) -0.0057(11) -0.0014(11) -0.0007(11)
C21 0.0227(18) 0.035(3) 0.052(3) -0.0060(19) -0.0030(16) 0.0047(16)
C18A 0.0222(10) 0.0286(11) 0.0131(9) -0.0033(7) 0.0028(7) 0.0018(8)
C19A 0.030(5) 0.027(6) 0.022(5) -0.001(4) -0.002(4) 0.003(4)
C20A 0.026(5) 0.038(6) 0.035(6) -0.003(5) 0.002(4) -0.002(4)
C21A 0.026(7) 0.057(14) 0.074(15) -0.015(10) 0.004(8) 0.005(8)
C22 0.0210(9) 0.0188(9) 0.0169(9) 0.0032(7) 0.0065(7) 0.0014(7)
C23 0.0251(10) 0.0248(10) 0.0224(10) 0.0067(8) 0.0048(8) 0.0033(8)
C24 0.0216(10) 0.0188(9) 0.0212(9) 0.0005(7) 0.0043(8) -0.0018(8)
C25 0.0213(11) 0.0311(12) 0.0398(13) -0.0016(10) 0.0077(9) -0.0012(9)
C26 0.0199(9) 0.0247(10) 0.0149(9) -0.0002(7) 0.0017(7) 0.0003(8)
C27 0.0199(10) 0.0371(12) 0.0195(10) 0.0001(9) 0.0039(8) 0.0002(9)
C28 0.0192(10) 0.0338(12) 0.0305(11) -0.0008(9) 0.0049(9) -0.0028(8)
C29 0.0198(12) 0.089(2) 0.0400(15) 0.0224(15) -0.0004(10) 0.0037(13)
C30 0.0254(10) 0.0230(10) 0.0223(10) 0.0050(8) -0.0015(8) 0.0023(8)
C31 0.0199(9) 0.0162(9) 0.0174(9) -0.0023(7) 0.0006(7) 0.0041(7)
C32 0.0240(10) 0.0201(9) 0.0170(9) -0.0007(7) 0.0067(8) 0.0006(8)
C33 0.0189(9) 0.0163(9) 0.0162(9) 0.0037(7) 0.0030(7) 0.0003(7)

loop_
_atom_type_symbol
_atom_type_description
_atom_type_scat_dispersion_real
_atom_type_scat_dispersion_imag
_atom_type_scat_source
C C 0.0033 0.0016 'International Tables Vol C Tables 4.2.6.8 and 6.1.1.4'
H H 0.0000 0.0000 'International Tables Vol C Tables 4.2.6.8 and 6.1.1.4'
Mn Mn 0.3368 0.7283 'International Tables Vol C Tables 4.2.6.8 and 6.1.1.4'
N N 0.0061 0.0033 'International Tables Vol C Tables 4.2.6.8 and 6.1.1.4'
O O 0.0106 0.0060 'International Tables Vol C Tables 4.2.6.8 and 6.1.1.4'

loop_
_geom_angle_atom_site_label_1
_geom_angle_atom_site_label_2
_geom_angle_atom_site_label_3
_geom_angle
_geom_angle_site_symmetry_1
_geom_angle_site_symmetry_3
_geom_angle_publ_flag
C33 Mn1 C31 87.25(8) . . ?
C33 Mn1 C32 88.81(8) . . ?
C31 Mn1 C32 88.08(9) . . ?
C33 Mn1 N2 94.62(7) . . ?
C31 Mn1 N2 176.73(7) . . ?
C32 Mn1 N2 94.64(8) . . ?
C33 Mn1 N3 93.50(7) . . ?
C31 Mn1 N3 96.00(7) . . ?
C32 Mn1 N3 175.39(7) . . ?
N2 Mn1 N3 81.21(6) . . ?
C33 Mn1 N1 175.22(8) . . ?
C31 Mn1 N1 97.29(7) . . ?
C32 Mn1 N1 92.83(7) . . ?
N2 Mn1 N1 80.78(6) . . ?
N3 Mn1 N1 84.56(6) . . ?
C1 N1 C4 108.02(15) . . ?
C1 N1 Mn1 127.24(13) . . ?
C4 N1 Mn1 120.94(12) . . ?
C6 N2 C9 108.41(15) . . ?
C6 N2 Mn1 125.54(12) . . ?
C9 N2 Mn1 125.90(12) . . ?
C14 N3 C11 107.92(15) . . ?
C14 N3 Mn1 127.94(13) . . ?
C11 N3 Mn1 122.00(12) . . ?
N1 C1 C16 124.50(17) . . ?
N1 C1 C2 109.32(16) . . ?
C16 C1 C2 125.83(17) . . ?
C3 C2 C1 106.78(16) . . ?
C3 C2 C17 127.19(17) . . ?
C1 C2 C17 126.03(17) . . ?
C2 C3 C4 106.73(16) . . ?
C2 C3 C18 126.85(17) . . ?
C4 C3 C18 126.41(17) . . ?
N1 C4 C5 122.33(16) . . ?
N1 C4 C3 108.84(16) . . ?
C5 C4 C3 128.23(17) . . ?
C4 C5 C6 122.27(16) . . ?
N2 C6 C5 119.85(16) . . ?
N2 C6 C7 108.93(16) . . ?
C5 C6 C7 129.03(16) . . ?
C8 C7 C6 106.44(16) . . ?
C8 C7 C22 128.16(18) . . ?
C6 C7 C22 125.30(17) . . ?
C7 C8 C9 106.32(16) . . ?
C7 C8 C24 128.63(17) . . ?
C9 C8 C24 124.75(17) . . ?
N2 C9 C10 120.02(16) . . ?
N2 C9 C8 109.13(15) . . ?
C10 C9 C8 129.00(17) . . ?
C11 C10 C9 122.41(17) . . ?
N3 C11 C10 122.09(16) . . ?
N3 C11 C12 109.16(16) . . ?
C10 C11 C12 127.75(17) . . ?
C13 C12 C11 106.45(16) . . ?
C13 C12 C26 127.89(17) . . ?
C11 C12 C26 125.63(17) . . ?
C12 C13 C14 106.80(16) . . ?
C12 C13 C30 128.26(17) . . ?
C14 C13 C30 124.79(17) . . ?
N3 C14 C15 125.48(16) . . ?
N3 C14 C13 109.36(16) . . ?
C15 C14 C13 124.80(16) . . ?
C16 C15 C14 131.38(17) . . ?
C15 C16 C1 131.24(18) . . ?
C3 C18 C19 112.06(17) . . ?
C20 C19 C18 112.2(2) . . ?
C19 C20 C21 112.9(3) . . ?
C21A C20A C19A 110.8(12) . . ?
C7 C22 C23 113.21(16) . . ?
C8 C24 C25 113.31(17) . . ?
C12 C26 C27 115.12(16) . . ?
C28 C27 C26 112.71(17) . . ?
C29 C28 C27 113.9(2) . . ?
O1 C31 Mn1 174.14(17) . . ?
O2 C32 Mn1 177.13(17) . . ?
O3 C33 Mn1 177.49(17) . . ?

loop_
_geom_bond_atom_site_label_1
_geom_bond_atom_site_label_2
_geom_bond_distance
_geom_bond_site_symmetry_2
_geom_bond_publ_flag
Mn1 C33 1.7964(19) . ?
Mn1 C31 1.817(2) . ?
Mn1 C32 1.821(2) . ?
Mn1 N2 1.9841(16) . ?
Mn1 N3 2.0015(16) . ?
Mn1 N1 2.0056(15) . ?
O1 C31 1.152(2) . ?
O2 C32 1.146(2) . ?
O3 C33 1.154(2) . ?
N1 C1 1.351(2) . ?
N1 C4 1.374(2) . ?
N2 C6 1.355(2) . ?
N2 C9 1.356(2) . ?
N3 C14 1.352(2) . ?
N3 C11 1.374(2) . ?
C1 C16 1.412(3) . ?
C1 C2 1.463(2) . ?
C2 C3 1.362(3) . ?
C2 C17 1.496(3) . ?
C3 C4 1.459(2) . ?
C3 C18 1.497(3) . ?
C4 C5 1.399(3) . ?
C5 C6 1.408(3) . ?
C6 C7 1.467(3) . ?
C7 C8 1.372(3) . ?
C7 C22 1.499(3) . ?
C8 C9 1.463(3) . ?
C8 C24 1.497(3) . ?
C9 C10 1.408(2) . ?
C10 C11 1.401(3) . ?
C11 C12 1.456(2) . ?
C12 C13 1.369(3) . ?
C12 C26 1.498(3) . ?
C13 C14 1.462(3) . ?
C13 C30 1.498(3) . ?
C14 C15 1.405(3) . ?
C15 C16 1.394(3) . ?
C18 C19 1.546(3) . ?
C19 C20 1.519(4) . ?
C20 C21 1.527(5) . ?
C19A C20A 1.528(13) . ?
C20A C21A 1.528(15) . ?
C22 C23 1.529(3) . ?
C24 C25 1.531(3) . ?
C26 C27 1.530(3) . ?
C27 C28 1.525(3) . ?
C28 C29 1.509(3) . ?
